data_1547265
loop_
_publ_author_name
'Williams, David R.'
'Bawel, Seth A.'
'Schaugaard, Richard N.'

_publ_section_title
;
 A Stereoselective Michael-Mannich Annelation Strategy for the
 Construction of Novel Tetrahydrocarbazoles.
;
_journal_issue 19
_journal_name_full 'Organic letters'
_journal_page_first 5098
_journal_page_last 5101
_journal_paper_doi 10.1021/acs.orglett.7b02323
_journal_volume 19
_journal_year 2017
_chemical_formula_moiety 'C41 H42 N2 O2 Si1'
_chemical_formula_sum 'C41 H42 N2 O2 Si'
_chemical_formula_weight 622.88
_space_group_IT_number 14
_symmetry_cell_setting monoclinic
_symmetry_space_group_name_Hall '-P 2yn'
_symmetry_space_group_name_H-M 'P 1 21/n 1'
_atom_sites_solution_hydrogens difmap
_atom_sites_solution_primary other
_audit_creation_date 2016-01-11
_audit_creation_method CRYSTALS_ver_14.61
_cell_angle_alpha 90
_cell_angle_beta 102.091(3)
_cell_angle_gamma 90
_cell_formula_units_Z 4
_cell_length_a 12.4255(9)
_cell_length_b 15.7669(11)
_cell_length_c 17.6793(13)
_cell_measurement_reflns_used 6718
_cell_measurement_temperature 150
_cell_measurement_theta_max 27
_cell_measurement_theta_min 3
_cell_volume 3386.7(4)
_computing_cell_refinement 'Apex2 (Bruker AXS, 2006)'
_computing_data_collection 'Apex2 (Bruker AXS, 2006)'
_computing_data_reduction 'Apex2 (Bruker AXS, 2006)'
_computing_molecular_graphics 'CAMERON (Watkin et al., 1996)'
_computing_publication_material 'CRYSTALS (Betteridge et al., 2003)'
_computing_structure_refinement 'CRYSTALS (Betteridge et al., 2003)'
_computing_structure_solution 'Superflip (Palatinus & Chapuis, 2007)'
_diffrn_ambient_temperature 150
_diffrn_measured_fraction_theta_full 0.995
_diffrn_measured_fraction_theta_max 0.995
_diffrn_measurement_device Area
_diffrn_measurement_device_type 'Bruker Kappa Apex2'
_diffrn_measurement_method '\f & \w scans'
_diffrn_radiation_monochromator graphite
_diffrn_radiation_type 'Mo K\a'
_diffrn_radiation_wavelength 0.71073
_diffrn_reflns_av_R_equivalents 0.052
_diffrn_reflns_limit_h_max 16
_diffrn_reflns_limit_h_min -16
_diffrn_reflns_limit_k_max 20
_diffrn_reflns_limit_k_min -20
_diffrn_reflns_limit_l_max 22
_diffrn_reflns_limit_l_min -19
_diffrn_reflns_number 30203
_diffrn_reflns_theta_full 27.616
_diffrn_reflns_theta_max 27.616
_diffrn_reflns_theta_min 1.748
_diffrn_standards_number 0
_exptl_absorpt_coefficient_mu 0.108
_exptl_absorpt_correction_T_max 0.99
_exptl_absorpt_correction_T_min 0.97
_exptl_absorpt_correction_type multi-scan
_exptl_absorpt_process_details 'SADABS (Siemens, 1996)'
_exptl_crystal_colour colorless
_exptl_crystal_density_diffrn 1.222
_exptl_crystal_density_method 'not measured'
_exptl_crystal_description block
_exptl_crystal_F_000 1328
_exptl_crystal_size_max 0.300
_exptl_crystal_size_mid 0.300
_exptl_crystal_size_min 0.100
_refine_diff_density_max 0.62
_refine_diff_density_min -0.64
_refine_ls_extinction_method None
_refine_ls_goodness_of_fit_ref 0.9668
_refine_ls_hydrogen_treatment mixed
_refine_ls_matrix_type full
_refine_ls_number_parameters 421
_refine_ls_number_reflns 7803
_refine_ls_number_restraints 0
_refine_ls_R_factor_all 0.0825
_refine_ls_R_factor_gt 0.0516
_refine_ls_shift/su_max 0.0009589
_refine_ls_shift/su_mean 0.0000596
_refine_ls_structure_factor_coef Fsqd
_refine_ls_weighting_details
;
 Method= Modified Sheldrick 
 w=1/[\s^2^(F^2^) + ( 0.07P)^2^ + 2.69P] 
 ,where P=(max(Fo^2^,0) + 2Fc^2^)/3 
;
_refine_ls_weighting_scheme calc
_refine_ls_wR_factor_all 0.1551
_refine_ls_wR_factor_gt 0.1317
_refine_ls_wR_factor_ref 0.1551
_reflns_limit_h_max 15
_reflns_limit_h_min -16
_reflns_limit_k_max 20
_reflns_limit_k_min 0
_reflns_limit_l_max 22
_reflns_limit_l_min 0
_reflns_number_gt 4975
_reflns_number_total 7830
_reflns_threshold_expression I>2.0\s(I)
_oxford_diffrn_Wilson_B_factor 0.00
_oxford_diffrn_Wilson_scale 0.00
_oxford_refine_ls_r_factor_ref 0.0825
_oxford_refine_ls_scale 0.12511(6)
_oxford_reflns_number_all 7803
_oxford_reflns_threshold_expression_ref I>-3.0\s(I)
_oxford_structure_analysis_title 'mo_16002_0m in P2(1)/n'
_cod_data_source_file ol7b02323_si_002.cif
_cod_data_source_block 16002
_cod_depositor_comments
;
The following automatic conversions were performed:

'_atom_sites_solution_primary' value 'Other' changed to 'other'
according to
/home/data/users/saulius/crontab/automatic-downloads/rss-feeds/ACS/lib/dictionaries/cif_core.dic
dictionary named 'cif_core.dic' version 2.4.2 from 2011-04-26.

Automatic conversion script
Id: cif_fix_values 4973 2017-02-22 13:04:09Z antanas 

 Adding full bibliography for 1547265.cif.
;
_cod_original_cell_volume 3386.7(2)
_cod_original_sg_symbol_H-M 'P 1 21/n 1 '
_cod_original_formula_sum 'C41 H42 N2 O2 Si1'
_cod_database_code 1547265

loop_
_symmetry_equiv_pos_as_xyz
x,y,z
-x,-y,-z
-x+1/2,y+1/2,-z+1/2
x+1/2,-y+1/2,z+1/2

loop_
_atom_site_label
_atom_site_type_symbol
_atom_site_fract_x
_atom_site_fract_y
_atom_site_fract_z
_atom_site_U_iso_or_equiv
_atom_site_occupancy
_atom_site_adp_type
_atom_site_refinement_flags_posn
Si1 Si 0.74829(5) 0.71820(4) 0.44206(4) 0.0289 1.0000 Uani .
O1 O 0.48037(13) 0.89505(10) 0.23735(10) 0.0354 1.0000 Uani .
O2 O 0.69055(14) 0.78368(10) 0.37385(10) 0.0361 1.0000 Uani .
N1 N 0.84104(15) 1.12257(11) 0.36628(11) 0.0255 1.0000 Uani .
N2 N 1.08763(15) 0.89679(12) 0.46026(11) 0.0283 1.0000 Uani .
C1 C 0.61017(17) 0.95141(13) 0.34925(12) 0.0243 1.0000 Uani .
C2 C 0.50110(17) 0.94445(13) 0.29060(13) 0.0272 1.0000 Uani .
C3 C 0.42296(18) 1.01116(15) 0.31065(15) 0.0339 1.0000 Uani .
C4 C 0.48817(17) 1.05732(14) 0.38158(14) 0.0308 1.0000 Uani .
C5 C 0.61000(17) 1.04323(13) 0.37802(13) 0.0248 1.0000 Uani .
C6 C 0.64862(17) 1.10265(13) 0.31993(12) 0.0247 1.0000 Uani .
C7 C 0.76145(16) 1.07509(13) 0.30546(12) 0.0236 1.0000 Uani .
C8 C 0.78359(16) 0.98092(13) 0.30589(12) 0.0241 1.0000 Uani .
C9 C 0.71231(17) 0.92437(13) 0.32245(12) 0.0249 1.0000 Uani .
C10 C 0.67394(17) 1.19119(13) 0.35189(12) 0.0249 1.0000 Uani .
C11 C 0.78764(17) 1.19914(13) 0.37783(12) 0.0250 1.0000 Uani .
C12 C 0.83373(19) 1.27194(14) 0.41533(13) 0.0312 1.0000 Uani .
C13 C 0.7637(2) 1.33801(14) 0.42482(14) 0.0336 1.0000 Uani .
C14 C 0.6513(2) 1.33187(14) 0.39766(14) 0.0337 1.0000 Uani .
C15 C 0.60558(19) 1.25789(14) 0.36079(13) 0.0302 1.0000 Uani .
C16 C 0.88864(17) 0.95568(14) 0.28006(12) 0.0273 1.0000 Uani .
C17 C 0.98088(17) 0.92639(13) 0.34359(12) 0.0238 1.0000 Uani .
C18 C 0.98881(17) 0.93031(13) 0.42191(12) 0.0265 1.0000 Uani .
C19 C 1.14604(17) 0.86983(13) 0.40655(13) 0.0263 1.0000 Uani .
C20 C 1.24889(18) 0.83010(14) 0.41641(15) 0.0334 1.0000 Uani .
C21 C 1.28575(19) 0.80962(16) 0.34999(16) 0.0403 1.0000 Uani .
C22 C 1.22410(19) 0.82845(17) 0.27601(16) 0.0393 1.0000 Uani .
C23 C 1.12277(18) 0.86758(15) 0.26637(14) 0.0309 1.0000 Uani .
C24 C 1.08134(16) 0.88770(13) 0.33245(13) 0.0247 1.0000 Uani .
C25 C 0.72829(19) 0.82957(13) 0.31483(13) 0.0297 1.0000 Uani .
C26 C 0.80989(18) 0.78155(14) 0.53217(13) 0.0297 1.0000 Uani .
C27 C 0.87450(18) 0.74279(15) 0.59679(14) 0.0342 1.0000 Uani .
C28 C 0.90994(19) 0.78695(16) 0.66596(15) 0.0367 1.0000 Uani .
C29 C 0.8805(2) 0.87183(16) 0.67114(15) 0.0382 1.0000 Uani .
C30 C 0.8177(2) 0.91161(15) 0.60721(15) 0.0378 1.0000 Uani .
C31 C 0.7830(2) 0.86691(15) 0.53848(15) 0.0349 1.0000 Uani .
C32 C 0.86077(19) 0.65322(14) 0.41476(13) 0.0291 1.0000 Uani .
C33 C 0.8563(2) 0.56463(15) 0.40532(16) 0.0396 1.0000 Uani .
C34 C 0.9456(2) 0.51893(15) 0.39109(16) 0.0438 1.0000 Uani .
C35 C 1.0415(2) 0.56089(16) 0.38518(14) 0.0363 1.0000 Uani .
C36 C 1.04669(19) 0.64805(16) 0.39135(15) 0.0374 1.0000 Uani .
C37 C 0.95787(19) 0.69328(15) 0.40632(15) 0.0350 1.0000 Uani .
C38 C 0.6270(2) 0.65671(16) 0.46263(15) 0.0368 1.0000 Uani .
C39 C 0.5485(2) 0.72284(19) 0.48662(19) 0.0540 1.0000 Uani .
C40 C 0.6579(2) 0.59189(18) 0.52805(16) 0.0475 1.0000 Uani .
C41 C 0.5652(2) 0.61229(19) 0.38959(17) 0.0515 1.0000 Uani .
H11 H 0.6044 0.9159 0.3916 0.0292 1.0000 Uiso R
H31 H 0.4013 1.0496 0.2688 0.0410 1.0000 Uiso R
H32 H 0.3595 0.9850 0.3223 0.0410 1.0000 Uiso R
H41 H 0.4709 1.1161 0.3792 0.0369 1.0000 Uiso R
H42 H 0.4729 1.0339 0.4277 0.0369 1.0000 Uiso R
H51 H 0.6560 1.0488 0.4280 0.0298 1.0000 Uiso R
H61 H 0.5955 1.1046 0.2727 0.0297 1.0000 Uiso R
H71 H 0.7678 1.0965 0.2564 0.0283 1.0000 Uiso R
H121 H 0.9110 1.2764 0.4340 0.0373 1.0000 Uiso R
H131 H 0.7936 1.3883 0.4504 0.0404 1.0000 Uiso R
H141 H 0.6050 1.3781 0.4040 0.0407 1.0000 Uiso R
H151 H 0.5283 1.2535 0.3421 0.0360 1.0000 Uiso R
H161 H 0.9137 1.0034 0.2558 0.0327 1.0000 Uiso R
H162 H 0.8712 0.9109 0.2436 0.0327 1.0000 Uiso R
H181 H 0.9337 0.9529 0.4462 0.0317 1.0000 Uiso R
H201 H 1.2914 0.8178 0.4664 0.0401 1.0000 Uiso R
H211 H 1.3548 0.7821 0.3547 0.0485 1.0000 Uiso R
H221 H 1.2525 0.8140 0.2318 0.0474 1.0000 Uiso R
H231 H 1.0817 0.8806 0.2161 0.0371 1.0000 Uiso R
H251 H 0.8044 0.8182 0.3187 0.0357 1.0000 Uiso R
H252 H 0.6882 0.8114 0.2657 0.0357 1.0000 Uiso R
H271 H 0.8951 0.6851 0.5937 0.0409 1.0000 Uiso R
H281 H 0.9537 0.7593 0.7095 0.0439 1.0000 Uiso R
H291 H 0.9035 0.9021 0.7182 0.0458 1.0000 Uiso R
H301 H 0.7982 0.9696 0.6101 0.0452 1.0000 Uiso R
H311 H 0.7401 0.8951 0.4950 0.0419 1.0000 Uiso R
H331 H 0.7906 0.5354 0.4088 0.0475 1.0000 Uiso R
H341 H 0.9408 0.4591 0.3852 0.0525 1.0000 Uiso R
H351 H 1.1035 0.5297 0.3770 0.0435 1.0000 Uiso R
H361 H 1.1114 0.6771 0.3854 0.0450 1.0000 Uiso R
H371 H 0.9631 0.7533 0.4109 0.0419 1.0000 Uiso R
H391 H 0.4859 0.6947 0.4976 0.0648 1.0000 Uiso R
H392 H 0.5857 0.7522 0.5314 0.0648 1.0000 Uiso R
H393 H 0.5256 0.7621 0.4457 0.0648 1.0000 Uiso R
H401 H 0.5934 0.5634 0.5353 0.0565 1.0000 Uiso R
H402 H 0.6913 0.6202 0.5745 0.0565 1.0000 Uiso R
H403 H 0.7081 0.5518 0.5149 0.0565 1.0000 Uiso R
H411 H 0.5046 0.5817 0.4010 0.0613 1.0000 Uiso R
H412 H 0.5391 0.6533 0.3507 0.0613 1.0000 Uiso R
H413 H 0.6135 0.5741 0.3716 0.0613 1.0000 Uiso R
H1 H 0.903(2) 1.1293(19) 0.3549(17) 0.0500 1.0000 Uiso .
H2 H 1.109(2) 0.8961(18) 0.5087(18) 0.0500 1.0000 Uiso .

loop_
_atom_site_aniso_label
_atom_site_aniso_U_11
_atom_site_aniso_U_22
_atom_site_aniso_U_33
_atom_site_aniso_U_23
_atom_site_aniso_U_13
_atom_site_aniso_U_12
Si1 0.0348(3) 0.0218(3) 0.0328(4) 0.0035(2) 0.0130(3) 0.0055(2)
O1 0.0341(8) 0.0315(9) 0.0402(10) -0.0061(7) 0.0068(7) -0.0065(7)
O2 0.0427(9) 0.0303(8) 0.0382(10) 0.0091(7) 0.0150(8) 0.0099(7)
N1 0.0217(8) 0.0274(9) 0.0268(10) -0.0002(7) 0.0039(7) 0.0003(7)
N2 0.0311(10) 0.0290(10) 0.0236(9) 0.0015(8) 0.0032(8) 0.0061(8)
C1 0.0277(10) 0.0216(10) 0.0245(11) 0.0030(8) 0.0071(9) 0.0013(8)
C2 0.0276(11) 0.0235(10) 0.0321(12) 0.0035(9) 0.0101(9) -0.0036(8)
C3 0.0244(11) 0.0312(12) 0.0469(15) 0.0003(11) 0.0089(10) 0.0008(9)
C4 0.0300(11) 0.0296(11) 0.0353(13) 0.0004(10) 0.0125(10) 0.0018(9)
C5 0.0258(10) 0.0239(10) 0.0250(11) -0.0006(8) 0.0056(9) 0.0023(8)
C6 0.0233(10) 0.0249(10) 0.0247(11) 0.0016(8) 0.0026(8) 0.0022(8)
C7 0.0248(10) 0.0268(10) 0.0188(10) 0.0034(8) 0.0032(8) 0.0012(8)
C8 0.0255(10) 0.0282(11) 0.0182(10) 0.0000(8) 0.0039(8) 0.0047(8)
C9 0.0283(10) 0.0253(10) 0.0207(10) 0.0003(8) 0.0044(8) 0.0044(8)
C10 0.0274(10) 0.0239(10) 0.0229(11) 0.0046(8) 0.0042(8) 0.0008(8)
C11 0.0291(11) 0.0240(10) 0.0222(11) 0.0055(8) 0.0061(9) 0.0005(8)
C12 0.0322(11) 0.0302(12) 0.0303(12) 0.0022(9) 0.0048(10) -0.0040(9)
C13 0.0461(14) 0.0225(11) 0.0325(13) 0.0012(9) 0.0091(11) -0.0046(10)
C14 0.0425(13) 0.0209(11) 0.0395(14) 0.0046(10) 0.0124(11) 0.0047(9)
C15 0.0306(11) 0.0264(11) 0.0331(12) 0.0052(9) 0.0056(10) 0.0045(9)
C16 0.0283(11) 0.0313(11) 0.0236(11) -0.0013(9) 0.0082(9) 0.0027(9)
C17 0.0252(10) 0.0223(10) 0.0244(11) -0.0012(8) 0.0064(8) 0.0009(8)
C18 0.0294(11) 0.0244(10) 0.0257(11) -0.0017(9) 0.0057(9) 0.0042(8)
C19 0.0272(10) 0.0213(10) 0.0307(12) -0.0010(9) 0.0072(9) -0.0016(8)
C20 0.0243(11) 0.0308(12) 0.0432(14) 0.0031(10) 0.0030(10) 0.0003(9)
C21 0.0228(11) 0.0414(14) 0.0589(17) -0.0024(12) 0.0135(11) 0.0037(10)
C22 0.0288(12) 0.0484(15) 0.0450(15) -0.0088(12) 0.0175(11) -0.0027(11)
C23 0.0271(11) 0.0351(12) 0.0317(12) -0.0058(10) 0.0090(9) -0.0043(9)
C24 0.0244(10) 0.0199(10) 0.0305(12) -0.0026(8) 0.0076(9) -0.0030(8)
C25 0.0368(12) 0.0256(11) 0.0270(12) 0.0020(9) 0.0076(10) 0.0032(9)
C26 0.0301(11) 0.0271(11) 0.0341(12) 0.0016(9) 0.0121(9) 0.0011(9)
C27 0.0312(12) 0.0272(11) 0.0463(15) -0.0020(10) 0.0131(11) -0.0003(9)
C28 0.0342(12) 0.0358(13) 0.0395(14) 0.0036(11) 0.0063(11) -0.0014(10)
C29 0.0390(13) 0.0370(13) 0.0392(14) -0.0069(11) 0.0094(11) -0.0066(11)
C30 0.0414(13) 0.0253(11) 0.0488(16) -0.0043(11) 0.0139(12) -0.0013(10)
C31 0.0377(12) 0.0280(11) 0.0402(14) -0.0007(10) 0.0107(11) 0.0012(10)
C32 0.0380(12) 0.0237(10) 0.0279(12) 0.0027(9) 0.0119(10) 0.0061(9)
C33 0.0478(14) 0.0248(11) 0.0532(16) 0.0061(11) 0.0268(13) 0.0026(10)
C34 0.0617(17) 0.0220(11) 0.0554(17) 0.0031(11) 0.0299(14) 0.0103(11)
C35 0.0390(13) 0.0373(13) 0.0332(13) -0.0029(10) 0.0087(10) 0.0145(10)
C36 0.0284(11) 0.0382(13) 0.0453(15) -0.0091(11) 0.0069(11) -0.0003(10)
C37 0.0338(12) 0.0250(11) 0.0457(15) -0.0085(10) 0.0075(11) 0.0012(9)
C38 0.0385(13) 0.0345(13) 0.0386(14) -0.0042(11) 0.0108(11) -0.0038(10)
C39 0.0401(15) 0.0522(17) 0.075(2) -0.0089(15) 0.0238(15) -0.0011(13)
C40 0.0546(16) 0.0455(15) 0.0457(16) 0.0071(12) 0.0181(13) -0.0088(13)
C41 0.0553(17) 0.0546(18) 0.0430(16) -0.0069(13) 0.0066(13) -0.0089(14)

loop_
_atom_type_symbol
_atom_type_scat_dispersion_real
_atom_type_scat_dispersion_imag
_atom_type_scat_Cromer_Mann_a1
_atom_type_scat_Cromer_Mann_b1
_atom_type_scat_Cromer_Mann_a2
_atom_type_scat_Cromer_Mann_b2
_atom_type_scat_Cromer_Mann_a3
_atom_type_scat_Cromer_Mann_b3
_atom_type_scat_Cromer_Mann_a4
_atom_type_scat_Cromer_Mann_b4
_atom_type_scat_Cromer_Mann_c
_atom_type_scat_source
C 0.0033 0.0016 2.3100 20.8439 1.0200 10.2075 1.5886 0.5687 0.8650 51.6512 0.2156 'International Tables Vol C 4.2.6.8 and 6.1.1.4'
H 0.0000 0.0000 0.4930 10.5109 0.3229 26.1257 0.1402 3.1424 0.0408 57.7998 0.0030 'International Tables Vol C 4.2.6.8 and 6.1.1.4'
N 0.0061 0.0033 12.2126 0.0057 3.1322 9.8933 2.0125 28.9975 1.1663 0.5826 -11.5290 'International Tables Vol C 4.2.6.8 and 6.1.1.4'
O 0.0106 0.0060 3.0485 13.2771 2.2868 5.7011 1.5463 0.3239 0.8670 32.9089 0.2508 'International Tables Vol C 4.2.6.8 and 6.1.1.4'
Si 0.0817 0.0704 6.2915 2.4386 3.0353 32.3337 1.9891 0.6785 1.5410 81.6937 1.1407 'International Tables Vol C 4.2.6.8 and 6.1.1.4'

loop_
_geom_angle_atom_site_label_1
_geom_angle_atom_site_label_2
_geom_angle_atom_site_label_3
_geom_angle
_geom_angle_publ_flag
O2 Si1 C26 108.90(10) yes
O2 Si1 C32 113.00(9) yes
C26 Si1 C32 108.17(10) yes
O2 Si1 C38 102.79(10) yes
C26 Si1 C38 107.80(10) yes
C32 Si1 C38 115.87(11) yes
Si1 O2 C25 134.32(15) yes
C7 N1 C11 105.73(16) yes
C7 N1 H1 113(2) no
C11 N1 H1 114(2) no
C18 N2 C19 108.85(18) yes
C18 N2 H2 124(2) no
C19 N2 H2 126.8(20) no
C2 C1 C5 103.30(16) yes
C2 C1 C9 116.89(18) yes
C5 C1 C9 115.53(17) yes
C2 C1 H11 106.8 no
C5 C1 H11 106.8 no
C9 C1 H11 106.8 no
C1 C2 O1 126.11(19) yes
C1 C2 C3 108.10(18) yes
O1 C2 C3 125.8(2) yes
C2 C3 C4 105.41(18) yes
C2 C3 H31 110.5 no
C4 C3 H31 110.5 no
C2 C3 H32 110.5 no
C4 C3 H32 110.5 no
H31 C3 H32 109.5 no
C3 C4 C5 104.71(18) yes
C3 C4 H41 110.6 no
C5 C4 H41 110.7 no
C3 C4 H42 110.7 no
C5 C4 H42 110.7 no
H41 C4 H42 109.5 no
C4 C5 C1 102.62(17) yes
C4 C5 C6 112.64(17) yes
C1 C5 C6 109.31(17) yes
C4 C5 H51 110.6 no
C1 C5 H51 110.7 no
C6 C5 H51 110.7 no
C5 C6 C7 111.17(16) yes
C5 C6 C10 112.43(17) yes
C7 C6 C10 101.36(16) yes
C5 C6 H61 110.5 no
C7 C6 H61 110.6 no
C10 C6 H61 110.5 no
C6 C7 N1 103.10(16) yes
C6 C7 C8 116.62(17) yes
N1 C7 C8 113.28(16) yes
C6 C7 H71 107.7 no
N1 C7 H71 108.0 no
C8 C7 H71 107.7 no
C7 C8 C9 122.05(18) yes
C7 C8 C16 114.96(18) yes
C9 C8 C16 122.83(19) yes
C1 C9 C8 121.51(18) yes
C1 C9 C25 116.18(18) yes
C8 C9 C25 122.31(19) yes
C6 C10 C11 108.80(18) yes
C6 C10 C15 131.28(19) yes
C11 C10 C15 119.9(2) yes
N1 C11 C10 110.44(18) yes
N1 C11 C12 128.06(19) yes
C10 C11 C12 121.3(2) yes
C11 C12 C13 118.1(2) yes
C11 C12 H121 120.9 no
C13 C12 H121 121.0 no
C12 C13 C14 121.2(2) yes
C12 C13 H131 119.4 no
C14 C13 H131 119.4 no
C13 C14 C15 120.2(2) yes
C13 C14 H141 119.9 no
C15 C14 H141 119.8 no
C14 C15 C10 119.3(2) yes
C14 C15 H151 120.4 no
C10 C15 H151 120.4 no
C8 C16 C17 115.10(17) yes
C8 C16 H161 108.1 no
C17 C16 H161 108.1 no
C8 C16 H162 108.0 no
C17 C16 H162 108.0 no
H161 C16 H162 109.5 no
C16 C17 C18 128.72(19) yes
C16 C17 C24 125.20(19) yes
C18 C17 C24 106.07(19) yes
N2 C18 C17 110.39(19) yes
N2 C18 H181 125.0 no
C17 C18 H181 124.6 no
N2 C19 C20 130.6(2) yes
N2 C19 C24 107.32(18) yes
C20 C19 C24 122.1(2) yes
C19 C20 C21 117.0(2) yes
C19 C20 H201 121.5 no
C21 C20 H201 121.5 no
C20 C21 C22 121.9(2) yes
C20 C21 H211 119.0 no
C22 C21 H211 119.1 no
C21 C22 C23 121.0(2) yes
C21 C22 H221 119.5 no
C23 C22 H221 119.5 no
C22 C23 C24 118.7(2) yes
C22 C23 H231 120.6 no
C24 C23 H231 120.6 no
C17 C24 C19 107.37(18) yes
C17 C24 C23 133.4(2) yes
C19 C24 C23 119.21(19) yes
C9 C25 O2 111.42(18) yes
C9 C25 H251 109.0 no
O2 C25 H251 109.0 no
C9 C25 H252 109.0 no
O2 C25 H252 109.0 no
H251 C25 H252 109.5 no
Si1 C26 C27 121.26(17) yes
Si1 C26 C31 120.82(18) yes
C27 C26 C31 117.6(2) yes
C26 C27 C28 121.4(2) yes
C26 C27 H271 119.3 no
C28 C27 H271 119.3 no
C27 C28 C29 119.8(2) yes
C27 C28 H281 120.1 no
C29 C28 H281 120.1 no
C28 C29 C30 119.5(2) yes
C28 C29 H291 120.3 no
C30 C29 H291 120.2 no
C29 C30 C31 120.2(2) yes
C29 C30 H301 119.9 no
C31 C30 H301 119.9 no
C26 C31 C30 121.4(2) yes
C26 C31 H311 119.3 no
C30 C31 H311 119.2 no
Si1 C32 C33 124.02(18) yes
Si1 C32 C37 119.15(16) yes
C33 C32 C37 116.8(2) yes
C32 C33 C34 121.5(2) yes
C32 C33 H331 119.2 no
C34 C33 H331 119.3 no
C33 C34 C35 119.9(2) yes
C33 C34 H341 120.0 no
C35 C34 H341 120.1 no
C34 C35 C36 119.8(2) yes
C34 C35 H351 120.2 no
C36 C35 H351 120.1 no
C35 C36 C37 120.2(2) yes
C35 C36 H361 119.9 no
C37 C36 H361 119.9 no
C32 C37 C36 121.9(2) yes
C32 C37 H371 119.1 no
C36 C37 H371 119.1 no
Si1 C38 C39 106.33(17) yes
Si1 C38 C40 113.83(18) yes
C39 C38 C40 108.4(2) yes
Si1 C38 C41 110.65(18) yes
C39 C38 C41 107.8(2) yes
C40 C38 C41 109.6(2) yes
C38 C39 H391 109.4 no
C38 C39 H392 109.4 no
H391 C39 H392 109.5 no
C38 C39 H393 109.6 no
H391 C39 H393 109.5 no
H392 C39 H393 109.5 no
C38 C40 H401 109.4 no
C38 C40 H402 109.6 no
H401 C40 H402 109.5 no
C38 C40 H403 109.4 no
H401 C40 H403 109.5 no
H402 C40 H403 109.5 no
C38 C41 H411 109.5 no
C38 C41 H412 109.5 no
H411 C41 H412 109.5 no
C38 C41 H413 109.4 no
H411 C41 H413 109.5 no
H412 C41 H413 109.5 no

loop_
_geom_bond_atom_site_label_1
_geom_bond_atom_site_label_2
_geom_bond_distance
_geom_bond_publ_flag
Si1 O2 1.6347(17) yes
Si1 C26 1.900(2) yes
Si1 C32 1.876(2) yes
Si1 C38 1.890(2) yes
O1 C2 1.207(3) yes
O2 C25 1.427(3) yes
N1 C7 1.500(3) yes
N1 C11 1.413(3) yes
N1 H1 0.84(3) no
N2 C18 1.378(3) yes
N2 C19 1.378(3) yes
N2 H2 0.84(3) no
C1 C2 1.528(3) yes
C1 C5 1.535(3) yes
C1 C9 1.506(3) yes
C1 H11 0.950 no
C2 C3 1.523(3) yes
C3 C4 1.527(3) yes
C3 H31 0.950 no
C3 H32 0.950 no
C4 C5 1.544(3) yes
C4 H41 0.950 no
C4 H42 0.950 no
C5 C6 1.539(3) yes
C5 H51 0.950 no
C6 C7 1.540(3) yes
C6 C10 1.514(3) yes
C6 H61 0.950 no
C7 C8 1.510(3) yes
C7 H71 0.950 no
C8 C9 1.332(3) yes
C8 C16 1.523(3) yes
C9 C25 1.518(3) yes
C10 C11 1.397(3) yes
C10 C15 1.381(3) yes
C11 C12 1.388(3) yes
C12 C13 1.390(3) yes
C12 H121 0.950 no
C13 C14 1.381(3) yes
C13 H131 0.950 no
C14 C15 1.398(3) yes
C14 H141 0.950 no
C15 H151 0.950 no
C16 C17 1.500(3) yes
C16 H161 0.950 no
C16 H162 0.950 no
C17 C18 1.369(3) yes
C17 C24 1.440(3) yes
C18 H181 0.950 no
C19 C20 1.401(3) yes
C19 C24 1.414(3) yes
C20 C21 1.385(4) yes
C20 H201 0.950 no
C21 C22 1.402(4) yes
C21 H211 0.950 no
C22 C23 1.380(3) yes
C22 H221 0.950 no
C23 C24 1.408(3) yes
C23 H231 0.950 no
C25 H251 0.950 no
C25 H252 0.950 no
C26 C27 1.392(3) yes
C26 C31 1.397(3) yes
C27 C28 1.396(3) yes
C27 H271 0.950 no
C28 C29 1.395(3) yes
C28 H281 0.950 no
C29 C30 1.382(4) yes
C29 H291 0.950 no
C30 C31 1.393(3) yes
C30 H301 0.950 no
C31 H311 0.950 no
C32 C33 1.407(3) yes
C32 C37 1.397(3) yes
C33 C34 1.390(3) yes
C33 H331 0.950 no
C34 C35 1.386(4) yes
C34 H341 0.950 no
C35 C36 1.379(3) yes
C35 H351 0.950 no
C36 C37 1.385(3) yes
C36 H361 0.950 no
C37 H371 0.950 no
C38 C39 1.547(4) yes
C38 C40 1.531(4) yes
C38 C41 1.527(4) yes
C39 H391 0.950 no
C39 H392 0.950 no
C39 H393 0.950 no
C40 H401 0.950 no
C40 H402 0.950 no
C40 H403 0.950 no
C41 H411 0.950 no
C41 H412 0.950 no
C41 H413 0.950 no

loop_
_geom_torsion_atom_site_label_1
_geom_torsion_atom_site_label_2
_geom_torsion_atom_site_label_3
_geom_torsion_atom_site_label_4
_geom_torsion
_geom_torsion_publ_flag
C26 Si1 O2 C25 88.6(2) no
C32 Si1 O2 C25 -31.6(2) no
C38 Si1 O2 C25 -157.2(2) no
O2 Si1 C26 C27 -173.07(18) no
O2 Si1 C26 C31 13.2(2) no
C32 Si1 C26 C27 -49.9(2) no
C32 Si1 C26 C31 136.4(2) no
C38 Si1 C26 C27 76.1(2) no
C38 Si1 C26 C31 -97.6(2) no
O2 Si1 C32 C33 -114.9(2) no
O2 Si1 C32 C37 68.2(2) no
C26 Si1 C32 C33 124.5(2) no
C26 Si1 C32 C37 -52.5(2) no
C38 Si1 C32 C33 3.4(3) no
C38 Si1 C32 C37 -173.61(19) no
O2 Si1 C38 C39 -58.41(19) no
O2 Si1 C38 C40 -177.67(18) no
O2 Si1 C38 C41 58.46(19) no
C26 Si1 C38 C39 56.5(2) no
C26 Si1 C38 C40 -62.7(2) no
C26 Si1 C38 C41 173.41(17) no
C32 Si1 C38 C39 177.86(17) no
C32 Si1 C38 C40 58.6(2) no
C32 Si1 C38 C41 -65.3(2) no
Si1 O2 C25 C9 -121.4(2) no
C11 N1 C7 C6 -31.6(2) no
C11 N1 C7 C8 -158.57(17) no
C7 N1 C11 C10 20.5(2) no
C7 N1 C11 C12 -165.1(2) no
C19 N2 C18 C17 -0.3(2) no
C18 N2 C19 C20 -178.4(2) no
C18 N2 C19 C24 0.3(2) no
C5 C1 C2 O1 155.7(2) no
C5 C1 C2 C3 -24.0(2) no
C9 C1 C2 O1 27.7(3) no
C9 C1 C2 C3 -152.00(19) no
C2 C1 C5 C4 37.8(2) no
C2 C1 C5 C6 -81.9(2) no
C9 C1 C5 C4 166.73(18) no
C9 C1 C5 C6 47.0(2) no
C2 C1 C9 C8 105.2(2) no
C2 C1 C9 C25 -74.3(2) no
C5 C1 C9 C8 -16.7(3) no
C5 C1 C9 C25 163.83(18) no
O1 C2 C3 C4 -179.4(2) no
C1 C2 C3 C4 0.2(2) no
C2 C3 C4 C5 23.6(2) no
C3 C4 C5 C1 -38.4(2) no
C3 C4 C5 C6 79.1(2) no
C1 C5 C6 C7 -55.0(2) no
C1 C5 C6 C10 -167.81(17) no
C4 C5 C6 C7 -168.36(17) no
C4 C5 C6 C10 78.8(2) no
C5 C6 C7 N1 -89.65(19) no
C5 C6 C7 C8 35.1(2) no
C10 C6 C7 N1 30.03(19) no
C10 C6 C7 C8 154.82(18) no
C5 C6 C10 C11 99.7(2) no
C5 C6 C10 C15 -77.6(3) no
C7 C6 C10 C11 -19.1(2) no
C7 C6 C10 C15 163.7(2) no
N1 C7 C8 C9 115.6(2) no
N1 C7 C8 C16 -68.9(2) no
C6 C7 C8 C9 -3.9(3) no
C6 C7 C8 C16 171.61(17) no
C7 C8 C9 C1 -6.0(3) no
C7 C8 C9 C25 173.43(19) no
C16 C8 C9 C1 178.87(19) no
C16 C8 C9 C25 -1.7(3) no
C7 C8 C16 C17 106.8(2) no
C9 C8 C16 C17 -77.7(3) no
C1 C9 C25 O2 -36.1(3) no
C8 C9 C25 O2 144.5(2) no
C6 C10 C11 N1 -0.4(2) no
C6 C10 C11 C12 -175.17(19) no
C15 C10 C11 N1 177.30(19) no
C15 C10 C11 C12 2.5(3) no
C6 C10 C15 C14 175.4(2) no
C11 C10 C15 C14 -1.7(3) no
N1 C11 C12 C13 -175.4(2) no
C10 C11 C12 C13 -1.6(3) no
C11 C12 C13 C14 -0.2(3) no
C12 C13 C14 C15 0.9(4) no
C13 C14 C15 C10 0.0(4) no
C8 C16 C17 C18 -10.0(3) no
C8 C16 C17 C24 170.25(19) no
C16 C17 C18 N2 -179.7(2) no
C24 C17 C18 N2 0.1(2) no
C16 C17 C24 C19 179.89(19) no
C16 C17 C24 C23 0.8(4) no
C18 C17 C24 C19 0.1(2) no
C18 C17 C24 C23 -179.0(2) no
N2 C19 C20 C21 179.3(2) no
C24 C19 C20 C21 0.7(3) no
N2 C19 C24 C17 -0.2(2) no
N2 C19 C24 C23 179.00(19) no
C20 C19 C24 C17 178.7(2) no
C20 C19 C24 C23 -2.1(3) no
C19 C20 C21 C22 0.7(4) no
C20 C21 C22 C23 -0.8(4) no
C21 C22 C23 C24 -0.7(4) no
C22 C23 C24 C17 -179.0(2) no
C22 C23 C24 C19 2.0(3) no
Si1 C26 C27 C28 -172.92(18) no
C31 C26 C27 C28 1.0(3) no
Si1 C26 C31 C30 172.83(19) no
C27 C26 C31 C30 -1.1(4) no
C26 C27 C28 C29 0.0(4) no
C27 C28 C29 C30 -0.9(4) no
C28 C29 C30 C31 0.8(4) no
C29 C30 C31 C26 0.2(4) no
Si1 C32 C33 C34 -174.8(2) no
C37 C32 C33 C34 2.3(4) no
Si1 C32 C37 C36 175.6(2) no
C33 C32 C37 C36 -1.6(4) no
C32 C33 C34 C35 -0.6(4) no
C33 C34 C35 C36 -1.8(4) no
C34 C35 C36 C37 2.4(4) no
C35 C36 C37 C32 -0.7(4) no
